data_2228830
loop_
_publ_author_name
'Kettmann, Viktor'
'Sv\<etl\'ik, Jan'

_publ_section_title
;
 Methyl
 5'-(2-hydroxyphenyl)-4',5',6',7'-tetrahydrospiro[2<i>H</i>-1-benzopyran-2,7'-1,2,4-triazolo[1,5-<i>a</i>]pyrimidine]-3-carboxylate
;
_journal_coeditor_code NK2069
_journal_issue 1
_journal_name_full 'Acta Crystallographica Section E'
_journal_page_first o92
_journal_paper_doi 10.1107/S160053681005052X
_journal_volume 67
_journal_year 2011
_chemical_formula_iupac 'C21 H18 N4 O4'
_chemical_formula_moiety 'C21 H18 N4 O4'
_chemical_formula_sum 'C21 H18 N4 O4'
_chemical_formula_weight 390.39
_chemical_melting_point 511
_chemical_name_systematic
;
Methyl
5'-(2-hydroxyphenyl)-4',5',6',7'-tetrahydrospiro[2<i>H</i>-1-benzopyran-2,7'-
1,2,4-triazolo[1,5-<i>a</i>]pyrimidine]-3-carboxylate
;
_space_group_IT_number 14
_symmetry_cell_setting monoclinic
_symmetry_space_group_name_Hall '-P 2ybc'
_symmetry_space_group_name_H-M 'P 1 21/c 1'
_atom_sites_solution_hydrogens geom
_atom_sites_solution_primary direct
_atom_sites_solution_secondary difmap
_cell_angle_alpha 90.00
_cell_angle_beta 97.940(10)
_cell_angle_gamma 90.00
_cell_formula_units_Z 8
_cell_length_a 19.337(6)
_cell_length_b 14.824(5)
_cell_length_c 13.932(5)
_cell_measurement_reflns_used 20
_cell_measurement_temperature 296(2)
_cell_measurement_theta_max 18
_cell_measurement_theta_min 7
_cell_volume 3955(2)
_computing_cell_refinement 'XSCANS (Siemens, 1994)'
_computing_data_collection 'XSCANS (Siemens, 1994)'
_computing_data_reduction 'XSCANS (Siemens, 1994)'
_computing_molecular_graphics 'PLATON (Spek, 2009)'
_computing_publication_material 'SHELXL97 (Sheldrick, 2008)'
_computing_structure_refinement 'SHELXL97 (Sheldrick, 2008)'
_computing_structure_solution 'SHELXS97 (Sheldrick, 2008)'
_diffrn_ambient_temperature 296(2)
_diffrn_measured_fraction_theta_full 0.997
_diffrn_measured_fraction_theta_max 0.997
_diffrn_measurement_device_type 'Siemens P4'
_diffrn_measurement_method \w/2\q
_diffrn_radiation_monochromator graphite
_diffrn_radiation_source 'fine-focus sealed tube'
_diffrn_radiation_type MoK\a
_diffrn_radiation_wavelength 0.71073
_diffrn_reflns_av_R_equivalents 0.0495
_diffrn_reflns_av_sigmaI/netI 0.0548
_diffrn_reflns_limit_h_max 26
_diffrn_reflns_limit_h_min -26
_diffrn_reflns_limit_k_max 1
_diffrn_reflns_limit_k_min -20
_diffrn_reflns_limit_l_max 18
_diffrn_reflns_limit_l_min -1
_diffrn_reflns_number 12311
_diffrn_reflns_theta_full 28.75
_diffrn_reflns_theta_max 28.75
_diffrn_reflns_theta_min 1.06
_diffrn_standards_decay_% 0
_diffrn_standards_interval_count 97
_diffrn_standards_number 3
_exptl_absorpt_coefficient_mu 0.093
_exptl_absorpt_correction_type none
_exptl_crystal_colour colourless
_exptl_crystal_density_diffrn 1.311
_exptl_crystal_density_method 'not measured'
_exptl_crystal_description prism
_exptl_crystal_F_000 1632
_exptl_crystal_size_max 0.30
_exptl_crystal_size_mid 0.25
_exptl_crystal_size_min 0.20
_refine_diff_density_max 0.163
_refine_diff_density_min -0.196
_refine_ls_extinction_method none
_refine_ls_goodness_of_fit_ref 1.006
_refine_ls_hydrogen_treatment constr
_refine_ls_matrix_type full
_refine_ls_number_parameters 645
_refine_ls_number_reflns 10237
_refine_ls_number_restraints 90
_refine_ls_restrained_S_all 1.004
_refine_ls_R_factor_all 0.1113
_refine_ls_R_factor_gt 0.0530
_refine_ls_shift/su_max 0.001
_refine_ls_shift/su_mean 0.000
_refine_ls_structure_factor_coef Fsqd
_refine_ls_weighting_details 'calc w=1/[\s^2^(Fo^2^)+(0.0583P)^2^+0.3383P] where P=(Fo^2^+2Fc^2^)/3'
_refine_ls_weighting_scheme calc
_refine_ls_wR_factor_gt 0.1112
_refine_ls_wR_factor_ref 0.1342
_reflns_number_gt 5854
_reflns_number_total 10237
_reflns_threshold_expression I>2\s(I)
_cod_data_source_file nk2069.cif
_cod_data_source_block I
_cod_original_sg_symbol_H-M 'P 21/c'
_cod_database_code 2228830
_cod_database_fobs_code 2228830

loop_
_symmetry_equiv_pos_as_xyz
'x, y, z'
'-x, y+1/2, -z+1/2'
'-x, -y, -z'
'x, -y-1/2, z-1/2'

loop_
_atom_site_type_symbol
_atom_site_label
_atom_site_fract_x
_atom_site_fract_y
_atom_site_fract_z
_atom_site_U_iso_or_equiv
_atom_site_adp_type
_atom_site_calc_flag
_atom_site_refinement_flags
_atom_site_occupancy
_atom_site_disorder_assembly
_atom_site_disorder_group
N N1 0.89134(6) 0.49569(8) 0.23684(9) 0.0380(3) Uani d . 1 . .
N N2 0.87417(6) 0.41939(8) 0.28645(9) 0.0413(3) Uani d . 1 . .
C C1 0.81119(8) 0.43874(10) 0.30354(11) 0.0423(4) Uani d . 1 . .
H H1 0.7857 0.3993 0.3369 0.051 Uiso calc R 1 . .
N N3 0.78455(6) 0.52028(8) 0.26983(10) 0.0413(3) Uani d . 1 . .
C C2 0.83683(7) 0.55417(10) 0.22834(10) 0.0362(3) Uani d . 1 . .
N N4 0.84032(6) 0.63458(8) 0.18381(10) 0.0430(3) Uani d . 1 . .
H H4 0.8037 0.6669 0.1671 0.052 Uiso calc R 1 . .
C C3 0.90931(8) 0.66378(10) 0.16555(11) 0.0394(3) Uani d . 1 . .
H H3 0.9373 0.6789 0.2275 0.047 Uiso calc R 1 . .
C C4 0.94364(8) 0.58371(10) 0.12003(11) 0.0403(3) Uani d . 1 . .
H H4A 0.9154 0.5672 0.0596 0.048 Uiso calc R 1 . .
H H4B 0.9892 0.6018 0.1054 0.048 Uiso calc R 1 . .
C C5 0.95183(8) 0.50135(10) 0.18751(11) 0.0402(3) Uani d . 1 . .
O O1 1.00884(5) 0.51615(8) 0.26455(8) 0.0508(3) Uani d D 1 . .
C C6 1.07550(9) 0.49704(15) 0.24576(13) 0.0616(5) Uani d D 1 . .
C C7 1.12993(10) 0.5448(2) 0.29503(16) 0.0905(8) Uani d D 1 . .
H H7 1.1217 0.5906 0.3378 0.109 Uiso calc R 1 . .
C C8 1.19812(12) 0.5235(3) 0.27976(19) 0.1107(10) Uani d D 1 . .
H H8 1.2356 0.5557 0.3121 0.133 Uiso calc R 1 . .
C C9 1.20987(12) 0.4559(3) 0.2179(2) 0.1105(10) Uani d D 1 . .
H H9 1.2555 0.4421 0.2091 0.133 Uiso calc R 1 . .
C C10 1.15617(11) 0.4082(2) 0.16873(17) 0.0901(8) Uani d D 1 . .
H H10 1.1654 0.3626 0.1265 0.108 Uiso calc R 1 . .
C C11 1.08687(10) 0.42749(15) 0.18141(14) 0.0654(5) Uani d D 1 . .
C C12 1.02669(10) 0.38182(13) 0.13138(13) 0.0586(5) Uani d D 1 . .
H H12 1.0326 0.3292 0.0971 0.070 Uiso calc R 1 . .
C C13 0.96249(9) 0.41406(11) 0.13359(12) 0.0492(4) Uani d D 1 . .
C C14 0.89967(11) 0.37507(14) 0.07541(14) 0.0644(5) Uani d D 1 . .
O O2 0.84434(8) 0.41265(11) 0.05622(11) 0.0803(4) Uani d D 1 . .
O O3 0.91120(9) 0.28860(11) 0.04917(13) 0.0974(5) Uani d D 1 . .
C C15 0.85174(15) 0.2483(2) -0.0140(2) 0.1287(12) Uani d D 1 . .
H H15A 0.8114 0.2478 0.0193 0.193 Uiso calc R 1 . .
H H15B 0.8632 0.1876 -0.0300 0.193 Uiso calc R 1 . .
H H15C 0.8419 0.2832 -0.0723 0.193 Uiso calc R 1 . .
C C16 0.90575(8) 0.74627(10) 0.09945(11) 0.0411(4) Uani d . 1 . .
C C17 0.96473(9) 0.80048(10) 0.10207(12) 0.0447(4) Uani d . 1 . .
C C18 0.96418(10) 0.87454(12) 0.04036(13) 0.0570(5) Uani d . 1 . .
H H18 1.0034 0.9113 0.0431 0.068 Uiso calc R 1 . .
C C19 0.90558(11) 0.89336(13) -0.02473(14) 0.0644(5) Uani d . 1 . .
H H19 0.9059 0.9420 -0.0668 0.077 Uiso calc R 1 . .
C C20 0.84611(10) 0.84041(13) -0.02812(14) 0.0625(5) Uani d . 1 . .
H H20 0.8065 0.8536 -0.0716 0.075 Uiso calc R 1 . .
C C21 0.84671(9) 0.76719(12) 0.03459(13) 0.0533(4) Uani d . 1 . .
H H21 0.8069 0.7317 0.0331 0.064 Uiso calc R 1 . .
O O4 1.02225(6) 0.77752(8) 0.16686(9) 0.0573(3) Uani d . 1 . .
H H4C 1.0519 0.8172 0.1678 0.086 Uiso calc R 1 . .
N N5 0.60625(7) 0.76363(8) 0.24160(10) 0.0455(3) Uani d . 1 A .
N N6 0.61876(7) 0.83878(9) 0.18647(11) 0.0535(4) Uani d . 1 . .
C C22 0.67762(9) 0.81715(12) 0.15613(14) 0.0556(5) Uani d . 1 . .
H H22 0.6994 0.8551 0.1164 0.067 Uiso calc R 1 . .
N N7 0.70520(7) 0.73559(9) 0.18622(12) 0.0558(4) Uani d . 1 . .
C C23 0.65830(8) 0.70369(11) 0.23847(13) 0.0465(4) Uani d . 1 . .
N N8 0.65829(7) 0.62390(9) 0.28501(11) 0.0540(4) Uani d . 1 . .
H H8A 0.6955 0.5916 0.2964 0.065 Uiso calc R 1 . .
C C24 0.59260(8) 0.59469(10) 0.31523(12) 0.0430(4) Uani d . 1 . .
H H24 0.5601 0.5791 0.2573 0.052 Uiso calc R 1 . .
C C25 0.56262(9) 0.67436(10) 0.36544(13) 0.0490(4) Uani d . 1 A .
H H25A 0.5947 0.6914 0.4223 0.059 Uiso calc R 1 . .
H H25B 0.5188 0.6569 0.3865 0.059 Uiso calc R 1 . .
C C26 0.55051(10) 0.75491(12) 0.29647(15) 0.0603(5) Uani d . 1 . .
O O5 0.48981(18) 0.7585(2) 0.2439(3) 0.0514(8) Uani d PD 0.4752(18) A 1
C C27 0.4300(3) 0.7844(4) 0.2838(5) 0.0515(14) Uani d PD 0.4752(18) A 1
C C28 0.3677(2) 0.7475(4) 0.2439(4) 0.0598(12) Uani d PD 0.4752(18) A 1
H H28 0.3655 0.7049 0.1946 0.072 Uiso calc PR 0.4752(18) A 1
C C29 0.3078(6) 0.7763(12) 0.2797(15) 0.068(3) Uani d PD 0.4752(18) A 1
H H29 0.2648 0.7520 0.2542 0.081 Uiso calc PR 0.4752(18) A 1
C C30 0.31096(19) 0.8398(3) 0.3519(3) 0.0635(12) Uani d PD 0.4752(18) A 1
H H30 0.2703 0.8587 0.3746 0.076 Uiso calc PR 0.4752(18) A 1
C C31 0.37280(18) 0.8745(3) 0.3897(3) 0.0590(10) Uani d PD 0.4752(18) A 1
H H31 0.3743 0.9181 0.4379 0.071 Uiso calc PR 0.4752(18) A 1
C C32 0.4350(4) 0.8469(7) 0.3585(6) 0.0531(18) Uani d PD 0.4752(18) A 1
C C33 0.50333(18) 0.8820(3) 0.3960(3) 0.0523(9) Uani d PD 0.4752(18) A 1
H H33 0.5073 0.9313 0.4377 0.063 Uiso calc PR 0.4752(18) A 1
C C34 0.5608(2) 0.8434(3) 0.3703(4) 0.0513(10) Uani d PD 0.4752(18) A 1
C C35 0.6308(7) 0.8748(16) 0.409(3) 0.075(7) Uani d PD 0.4752(18) A 1
O O6 0.68391(16) 0.8315(2) 0.4169(2) 0.0679(8) Uani d PD 0.4752(18) A 1
O O7 0.63054(16) 0.9545(2) 0.4629(2) 0.0733(9) Uani d PD 0.4752(18) A 1
C C36 0.6950(2) 0.9830(4) 0.5187(4) 0.0913(17) Uani d PD 0.4752(18) A 1
H H36A 0.7315 0.9823 0.4785 0.137 Uiso calc PR 0.4752(18) A 1
H H36B 0.7068 0.9426 0.5724 0.137 Uiso calc PR 0.4752(18) A 1
H H36C 0.6897 1.0430 0.5425 0.137 Uiso calc PR 0.4752(18) A 1
O O5' 0.49251(17) 0.7216(2) 0.2109(3) 0.0570(8) Uani d PD 0.5248(18) A 2
C C27' 0.42271(17) 0.7236(2) 0.2215(3) 0.0531(9) Uani d PD 0.5248(18) A 2
C C28' 0.37876(18) 0.6636(3) 0.1708(3) 0.0663(10) Uani d PD 0.5248(18) A 2
H H28' 0.3957 0.6209 0.1312 0.080 Uiso calc PR 0.5248(18) A 2
C C29' 0.3080(2) 0.6672(3) 0.1793(3) 0.0753(12) Uani d PD 0.5248(18) A 2
H H29' 0.2775 0.6261 0.1454 0.090 Uiso calc PR 0.5248(18) A 2
C C30' 0.2826(2) 0.7305(3) 0.2368(4) 0.0707(12) Uani d PD 0.5248(18) A 2
H H30' 0.2354 0.7309 0.2435 0.085 Uiso calc PR 0.5248(18) A 2
C C31' 0.3258(5) 0.7922(11) 0.2837(14) 0.065(3) Uani d PD 0.5248(18) A 2
H H31' 0.3080 0.8367 0.3206 0.079 Uiso calc PR 0.5248(18) A 2
C C32' 0.3977(3) 0.7896(4) 0.2773(4) 0.0529(12) Uani d PD 0.5248(18) A 2
C C33' 0.4482(4) 0.8512(6) 0.3314(6) 0.0536(17) Uani d PD 0.5248(18) A 2
H H33' 0.4324 0.9002 0.3638 0.064 Uiso calc PR 0.5248(18) A 2
C C34' 0.5176(2) 0.8370(2) 0.3345(3) 0.0510(9) Uani d PD 0.5248(18) A 2
C C35' 0.5655(2) 0.8960(3) 0.3948(3) 0.0578(10) Uani d PD 0.5248(18) A 2
O O6' 0.55115(14) 0.96768(19) 0.4274(2) 0.0794(9) Uani d PD 0.5248(18) A 2
O O7' 0.6326(4) 0.8630(9) 0.4186(13) 0.056(2) Uani d PD 0.5248(18) A 2
C C36' 0.6826(2) 0.9153(3) 0.4829(4) 0.0819(13) Uani d PD 0.5248(18) A 2
H H36D 0.6833 0.9762 0.4596 0.123 Uiso calc PR 0.5248(18) A 2
H H36E 0.7282 0.8891 0.4849 0.123 Uiso calc PR 0.5248(18) A 2
H H36F 0.6694 0.9152 0.5468 0.123 Uiso calc PR 0.5248(18) A 2
C C37 0.60185(8) 0.51266(10) 0.38106(12) 0.0428(4) Uani d . 1 . .
C C38 0.54356(9) 0.45826(11) 0.38742(12) 0.0469(4) Uani d . 1 . .
C C39 0.55036(10) 0.38129(12) 0.44557(13) 0.0575(5) Uani d . 1 . .
H H39 0.5119 0.3445 0.4494 0.069 Uiso calc R 1 . .
C C40 0.61396(12) 0.36000(14) 0.49714(14) 0.0676(5) Uani d . 1 . .
H H40 0.6180 0.3089 0.5362 0.081 Uiso calc R 1 . .
C C41 0.67168(11) 0.41263(14) 0.49217(15) 0.0685(5) Uani d . 1 . .
H H41 0.7147 0.3969 0.5266 0.082 Uiso calc R 1 . .
C C42 0.66511(9) 0.48984(12) 0.43498(13) 0.0561(4) Uani d . 1 . .
H H42 0.7038 0.5268 0.4329 0.067 Uiso calc R 1 . .
O O8 0.48171(6) 0.48419(8) 0.33605(9) 0.0604(3) Uani d . 1 . .
H H8B 0.4576 0.4395 0.3211 0.091 Uiso calc R 1 . .

loop_
_atom_site_aniso_label
_atom_site_aniso_U_11
_atom_site_aniso_U_22
_atom_site_aniso_U_33
_atom_site_aniso_U_12
_atom_site_aniso_U_13
_atom_site_aniso_U_23
N1 0.0396(7) 0.0328(6) 0.0429(7) 0.0076(5) 0.0102(5) 0.0032(5)
N2 0.0468(7) 0.0324(7) 0.0455(7) 0.0047(5) 0.0086(6) 0.0056(6)
C1 0.0433(9) 0.0342(8) 0.0501(9) -0.0004(7) 0.0092(7) 0.0036(7)
N3 0.0371(7) 0.0351(7) 0.0530(8) 0.0039(5) 0.0111(6) 0.0048(6)
C2 0.0329(7) 0.0349(8) 0.0413(8) 0.0050(6) 0.0066(6) -0.0001(6)
N4 0.0377(7) 0.0358(7) 0.0571(8) 0.0074(5) 0.0123(6) 0.0100(6)
C3 0.0385(8) 0.0373(8) 0.0436(8) 0.0020(6) 0.0103(7) 0.0042(7)
C4 0.0372(8) 0.0425(8) 0.0423(8) 0.0055(7) 0.0098(7) 0.0050(7)
C5 0.0351(8) 0.0438(9) 0.0419(8) 0.0063(6) 0.0060(6) -0.0004(7)
O1 0.0399(6) 0.0646(8) 0.0467(6) 0.0063(5) 0.0021(5) -0.0030(6)
C6 0.0411(10) 0.0908(15) 0.0516(10) 0.0061(9) 0.0013(8) 0.0124(10)
C7 0.0531(13) 0.145(2) 0.0712(14) -0.0062(14) -0.0014(11) -0.0063(15)
C8 0.0517(14) 0.197(3) 0.0796(17) -0.0094(17) -0.0031(12) -0.006(2)
C9 0.0477(13) 0.198(3) 0.0851(18) 0.0209(17) 0.0068(13) 0.011(2)
C10 0.0572(13) 0.139(2) 0.0760(15) 0.0342(14) 0.0150(12) 0.0160(15)
C11 0.0517(11) 0.0894(15) 0.0566(11) 0.0265(11) 0.0124(9) 0.0150(11)
C12 0.0631(12) 0.0615(11) 0.0540(10) 0.0215(9) 0.0186(9) 0.0037(9)
C13 0.0525(10) 0.0483(10) 0.0492(10) 0.0102(8) 0.0147(8) 0.0012(8)
C14 0.0759(14) 0.0581(12) 0.0602(12) -0.0013(11) 0.0132(10) -0.0172(10)
O2 0.0715(10) 0.0787(10) 0.0844(10) 0.0002(8) -0.0118(8) -0.0185(8)
O3 0.1045(12) 0.0776(11) 0.1106(13) -0.0004(9) 0.0168(10) -0.0445(10)
C15 0.125(2) 0.109(2) 0.150(3) -0.0275(18) 0.010(2) -0.076(2)
C16 0.0443(9) 0.0376(8) 0.0429(8) 0.0013(7) 0.0115(7) 0.0029(7)
C17 0.0519(10) 0.0372(8) 0.0454(9) -0.0023(7) 0.0081(7) 0.0010(7)
C18 0.0695(12) 0.0413(9) 0.0606(11) -0.0124(8) 0.0102(9) 0.0083(8)
C19 0.0812(14) 0.0485(10) 0.0623(12) -0.0019(10) 0.0056(10) 0.0197(9)
C20 0.0663(12) 0.0570(11) 0.0618(12) 0.0059(9) 0.0001(9) 0.0176(10)
C21 0.0468(9) 0.0547(10) 0.0579(11) 0.0014(8) 0.0061(8) 0.0130(9)
O4 0.0587(8) 0.0490(7) 0.0604(8) -0.0162(6) -0.0047(6) 0.0063(6)
N5 0.0439(7) 0.0350(7) 0.0607(9) 0.0095(6) 0.0181(6) 0.0077(6)
N6 0.0576(9) 0.0399(8) 0.0666(9) 0.0099(6) 0.0212(7) 0.0152(7)
C22 0.0550(11) 0.0438(10) 0.0725(12) 0.0037(8) 0.0249(9) 0.0136(9)
N7 0.0452(8) 0.0437(8) 0.0835(11) 0.0089(6) 0.0273(7) 0.0165(8)
C23 0.0387(8) 0.0379(8) 0.0662(11) 0.0050(7) 0.0184(8) 0.0050(8)
N8 0.0431(8) 0.0401(7) 0.0845(11) 0.0124(6) 0.0287(7) 0.0161(7)
C24 0.0399(8) 0.0363(8) 0.0554(10) 0.0022(6) 0.0158(7) 0.0026(7)
C25 0.0506(10) 0.0409(9) 0.0593(10) 0.0082(7) 0.0215(8) 0.0052(8)
C26 0.0529(11) 0.0502(11) 0.0834(14) 0.0186(8) 0.0295(10) 0.0149(10)
O5 0.0439(17) 0.053(2) 0.059(2) 0.0014(16) 0.0131(14) -0.0048(15)
C27 0.040(3) 0.049(3) 0.065(3) 0.011(3) 0.008(3) 0.014(2)
C28 0.045(3) 0.065(3) 0.069(3) 0.006(2) 0.003(2) 0.012(2)
C29 0.049(5) 0.070(9) 0.083(6) 0.007(5) 0.008(5) 0.018(5)
C30 0.035(2) 0.075(3) 0.082(3) 0.0120(19) 0.013(2) 0.014(2)
C31 0.045(2) 0.061(2) 0.074(3) 0.0140(18) 0.0163(19) 0.007(2)
C32 0.046(3) 0.053(3) 0.061(4) 0.012(3) 0.010(3) 0.010(3)
C33 0.044(2) 0.047(2) 0.067(2) 0.0093(17) 0.0108(19) 0.0010(19)
C34 0.041(2) 0.046(3) 0.068(3) 0.006(2) 0.011(2) 0.001(2)
C35 0.066(9) 0.058(6) 0.099(13) 0.008(4) 0.008(5) 0.012(5)
O6 0.0509(18) 0.0701(19) 0.081(2) 0.0059(14) 0.0015(15) -0.0098(16)
O7 0.0571(19) 0.066(2) 0.093(2) 0.0034(15) -0.0009(16) -0.0188(17)
C36 0.075(3) 0.086(4) 0.107(4) -0.014(3) -0.008(3) -0.038(3)
O5' 0.0451(15) 0.054(2) 0.074(2) 0.0078(14) 0.0174(15) -0.0004(15)
C27' 0.044(2) 0.049(2) 0.067(2) 0.0067(16) 0.0115(17) 0.0111(19)
C28' 0.055(2) 0.056(2) 0.088(3) 0.0039(17) 0.008(2) 0.004(2)
C29' 0.060(2) 0.066(3) 0.098(3) -0.005(2) 0.006(2) 0.005(2)
C30' 0.054(3) 0.066(3) 0.092(4) 0.003(2) 0.009(2) 0.010(3)
C31' 0.058(5) 0.053(5) 0.086(5) 0.009(4) 0.011(5) 0.015(3)
C32' 0.040(3) 0.051(3) 0.068(3) 0.007(3) 0.010(3) 0.011(2)
C33' 0.054(3) 0.043(3) 0.066(4) 0.018(2) 0.014(3) 0.007(3)
C34' 0.046(2) 0.0434(19) 0.065(2) 0.0124(17) 0.0159(19) 0.0037(17)
C35' 0.052(3) 0.052(2) 0.071(3) 0.007(2) 0.0130(19) 0.000(2)
O6' 0.0669(18) 0.0638(17) 0.106(2) 0.0106(14) 0.0083(15) -0.0217(16)
O7' 0.049(4) 0.055(4) 0.064(3) 0.008(2) 0.004(2) -0.004(5)
C36' 0.067(3) 0.078(3) 0.096(3) -0.005(3) -0.001(2) -0.012(3)
C37 0.0448(9) 0.0348(8) 0.0511(9) 0.0028(7) 0.0149(7) 0.0005(7)
C38 0.0538(10) 0.0410(9) 0.0485(9) -0.0034(7) 0.0162(8) -0.0041(7)
C39 0.0758(13) 0.0452(10) 0.0545(11) -0.0119(9) 0.0197(10) 0.0040(8)
C40 0.0940(16) 0.0537(11) 0.0563(12) -0.0004(11) 0.0146(11) 0.0151(9)
C41 0.0742(13) 0.0662(13) 0.0634(12) 0.0109(11) 0.0032(10) 0.0129(10)
C42 0.0541(10) 0.0535(10) 0.0613(11) -0.0003(8) 0.0094(9) 0.0067(9)
O8 0.0501(7) 0.0514(7) 0.0788(9) -0.0130(6) 0.0049(6) 0.0032(6)

loop_
_atom_type_symbol
_atom_type_description
_atom_type_scat_dispersion_real
_atom_type_scat_dispersion_imag
_atom_type_scat_source
C C 0.0033 0.0016
; International Tables for Crystallography (1992).
Vol. C, Tables 4.2.6.8 and 6.1.1.4
;
H H 0.0000 0.0000
; International Tables for Crystallography (1992).
Vol. C, Tables 4.2.6.8 and 6.1.1.4
;
N N 0.0061 0.0033
; International Tables for Crystallography (1992).
Vol. C, Tables 4.2.6.8 and 6.1.1.4
;
O O 0.0106 0.0060
; International Tables for Crystallography (1992).
Vol. C, Tables 4.2.6.8 and 6.1.1.4
;

loop_
_geom_angle_atom_site_label_1
_geom_angle_atom_site_label_2
_geom_angle_atom_site_label_3
_geom_angle_site_symmetry_1
_geom_angle_site_symmetry_3
_geom_angle
_geom_angle_publ_flag
C2 N1 N2 . . 109.09(11) ?
C2 N1 C5 . . 126.44(12) ?
N2 N1 C5 . . 123.44(11) ?
C1 N2 N1 . . 101.84(11) ?
N2 C1 N3 . . 116.56(13) ?
N2 C1 H1 . . 121.7 ?
N3 C1 H1 . . 121.7 ?
C2 N3 C1 . . 102.10(12) ?
N3 C2 N4 . . 128.49(13) ?
N3 C2 N1 . . 110.40(13) ?
N4 C2 N1 . . 121.10(13) ?
C2 N4 C3 . . 116.58(12) ?
C2 N4 H4 . . 121.7 ?
C3 N4 H4 . . 121.7 ?
N4 C3 C16 . . 112.15(12) ?
N4 C3 C4 . . 107.46(12) ?
C16 C3 C4 . . 110.81(12) ?
N4 C3 H3 . . 108.8 ?
C16 C3 H3 . . 108.8 ?
C4 C3 H3 . . 108.8 ?
C5 C4 C3 . . 112.01(12) ?
C5 C4 H4A . . 109.2 ?
C3 C4 H4A . . 109.2 ?
C5 C4 H4B . . 109.2 ?
C3 C4 H4B . . 109.2 ?
H4A C4 H4B . . 107.9 ?
N1 C5 O1 . . 103.95(12) ?
N1 C5 C13 . . 111.11(13) ?
O1 C5 C13 . . 110.71(12) ?
N1 C5 C4 . . 108.48(11) ?
O1 C5 C4 . . 109.72(13) ?
C13 C5 C4 . . 112.50(13) ?
C6 O1 C5 . . 117.69(13) ?
C7 C6 O1 . . 118.12(19) ?
C7 C6 C11 . . 121.48(19) ?
O1 C6 C11 . . 120.33(17) ?
C6 C7 C8 . . 118.7(3) ?
C6 C7 H7 . . 120.6 ?
C8 C7 H7 . . 120.6 ?
C9 C8 C7 . . 120.4(3) ?
C9 C8 H8 . . 119.8 ?
C7 C8 H8 . . 119.8 ?
C8 C9 C10 . . 121.3(2) ?
C8 C9 H9 . . 119.4 ?
C10 C9 H9 . . 119.4 ?
C9 C10 C11 . . 120.4(3) ?
C9 C10 H10 . . 119.8 ?
C11 C10 H10 . . 119.8 ?
C6 C11 C10 . . 117.8(2) ?
C6 C11 C12 . . 117.85(16) ?
C10 C11 C12 . . 124.4(2) ?
C13 C12 C11 . . 120.83(18) ?
C13 C12 H12 . . 119.6 ?
C11 C12 H12 . . 119.6 ?
C12 C13 C14 . . 122.87(17) ?
C12 C13 C5 . . 120.33(16) ?
C14 C13 C5 . . 116.38(14) ?
O2 C14 O3 . . 123.40(19) ?
O2 C14 C13 . . 125.29(17) ?
O3 C14 C13 . . 111.25(18) ?
C14 O3 C15 . . 113.54(19) ?
O3 C15 H15A . . 109.5 ?
O3 C15 H15B . . 109.5 ?
H15A C15 H15B . . 109.5 ?
O3 C15 H15C . . 109.5 ?
H15A C15 H15C . . 109.5 ?
H15B C15 H15C . . 109.5 ?
C21 C16 C17 . . 119.01(15) ?
C21 C16 C3 . . 122.38(14) ?
C17 C16 C3 . . 118.57(14) ?
O4 C17 C16 . . 117.39(14) ?
O4 C17 C18 . . 122.45(15) ?
C16 C17 C18 . . 120.16(16) ?
C19 C18 C17 . . 120.05(16) ?
C19 C18 H18 . . 120.0 ?
C17 C18 H18 . . 120.0 ?
C18 C19 C20 . . 120.66(17) ?
C18 C19 H19 . . 119.7 ?
C20 C19 H19 . . 119.7 ?
C19 C20 C21 . . 118.98(17) ?
C19 C20 H20 . . 120.5 ?
C21 C20 H20 . . 120.5 ?
C16 C21 C20 . . 121.12(17) ?
C16 C21 H21 . . 119.4 ?
C20 C21 H21 . . 119.4 ?
C17 O4 H4C . . 109.5 ?
C23 N5 N6 . . 108.78(12) ?
C23 N5 C26 . . 125.94(14) ?
N6 N5 C26 . . 125.16(12) ?
C22 N6 N5 . . 101.97(13) ?
N6 C22 N7 . . 116.03(15) ?
N6 C22 H22 . . 122.0 ?
N7 C22 H22 . . 122.0 ?
C23 N7 C22 . . 102.52(13) ?
N7 C23 N5 . . 110.68(14) ?
N7 C23 N8 . . 128.47(14) ?
N5 C23 N8 . . 120.85(14) ?
C23 N8 C24 . . 117.21(13) ?
C23 N8 H8A . . 121.4 ?
C24 N8 H8A . . 121.4 ?
N8 C24 C37 . . 112.18(13) ?
N8 C24 C25 . . 107.67(13) ?
C37 C24 C25 . . 111.29(13) ?
N8 C24 H24 . . 108.5 ?
C37 C24 H24 . . 108.5 ?
C25 C24 H24 . . 108.5 ?
C24 C25 C26 . . 110.53(14) ?
C24 C25 H25A . . 109.5 ?
C26 C25 H25A . . 109.5 ?
C24 C25 H25B . . 109.5 ?
C26 C25 H25B . . 109.5 ?
H25A C25 H25B . . 108.1 ?
O5 C26 N5 . . 112.9(2) ?
O5 C26 C34' . . 76.8(2) ?
N5 C26 C34' . . 120.6(2) ?
O5 C26 C25 . . 115.8(2) ?
N5 C26 C25 . . 110.47(13) ?
C34' C26 C25 . . 116.5(2) ?
N5 C26 O5' . . 97.70(18) ?
C34' C26 O5' . . 103.0(2) ?
C25 C26 O5' . . 104.97(18) ?
O5 C26 C34 . . 109.8(2) ?
N5 C26 C34 . . 103.2(2) ?
C25 C26 C34 . . 103.4(2) ?
O5' C26 C34 . . 135.8(2) ?
C26 O5 C27 . . 121.2(4) ?
C28 C27 C32 . . 122.6(5) ?
C28 C27 O5 . . 117.1(5) ?
C32 C27 O5 . . 120.3(5) ?
C27 C28 C29 . . 117.5(7) ?
C27 C28 H28 . . 121.3 ?
C29 C28 H28 . . 121.3 ?
C30 C29 C28 . . 121.2(9) ?
C30 C29 H29 . . 119.4 ?
C28 C29 H29 . . 119.4 ?
C31 C30 C29 . . 119.9(6) ?
C31 C30 H30 . . 120.1 ?
C29 C30 H30 . . 120.1 ?
C30 C31 C32 . . 121.7(5) ?
C30 C31 H31 . . 119.2 ?
C32 C31 H31 . . 119.2 ?
C27 C32 C31 . . 117.1(7) ?
C27 C32 C33 . . 118.5(6) ?
C31 C32 C33 . . 124.4(7) ?
C34 C33 C32 . . 119.9(5) ?
C34 C33 H33 . . 120.1 ?
C32 C33 H33 . . 120.1 ?
C33 C34 C35 . . 121.6(8) ?
C33 C34 C26 . . 118.0(4) ?
C35 C34 C26 . . 120.4(6) ?
O6 C35 O7 . . 118.0(11) ?
O6 C35 C34 . . 126.7(12) ?
O7 C35 C34 . . 113.3(9) ?
C35 O7 C36 . . 118.0(6) ?
C27' O5' C26 . . 120.7(3) ?
C28' C27' O5' . . 118.8(3) ?
C28' C27' C32' . . 120.9(4) ?
O5' C27' C32' . . 120.1(4) ?
C27' C28' C29' . . 118.9(4) ?
C27' C28' H28' . . 120.5 ?
C29' C28' H28' . . 120.5 ?
C30' C29' C28' . . 120.8(4) ?
C30' C29' H29' . . 119.6 ?
C28' C29' H29' . . 119.6 ?
C31' C30' C29' . . 120.1(6) ?
C31' C30' H30' . . 119.9 ?
C29' C30' H30' . . 119.9 ?
C30' C31' C32' . . 120.2(9) ?
C30' C31' H31' . . 119.9 ?
C32' C31' H31' . . 119.9 ?
C27' C32' C31' . . 118.9(7) ?
C27' C32' C33' . . 118.1(5) ?
C31' C32' C33' . . 123.0(7) ?
C34' C33' C32' . . 120.5(7) ?
C34' C33' H33' . . 119.8 ?
C32' C33' H33' . . 119.8 ?
C33' C34' C35' . . 118.3(5) ?
C33' C34' C26 . . 125.5(5) ?
C35' C34' C26 . . 115.1(3) ?
O6' C35' O7' . . 118.6(5) ?
O6' C35' C34' . . 126.0(4) ?
O7' C35' C34' . . 115.3(5) ?
C35' O7' C36' . . 118.8(6) ?
O7' C36' H36D . . 109.5 ?
O7' C36' H36E . . 109.5 ?
H36D C36' H36E . . 109.5 ?
O7' C36' H36F . . 109.5 ?
H36D C36' H36F . . 109.5 ?
H36E C36' H36F . . 109.5 ?
C42 C37 C38 . . 118.92(15) ?
C42 C37 C24 . . 122.97(14) ?
C38 C37 C24 . . 118.11(14) ?
O8 C38 C39 . . 122.79(15) ?
O8 C38 C37 . . 117.45(15) ?
C39 C38 C37 . . 119.76(16) ?
C40 C39 C38 . . 119.85(17) ?
C40 C39 H39 . . 120.1 ?
C38 C39 H39 . . 120.1 ?
C41 C40 C39 . . 121.29(18) ?
C41 C40 H40 . . 119.4 ?
C39 C40 H40 . . 119.4 ?
C40 C41 C42 . . 119.12(19) ?
C40 C41 H41 . . 120.4 ?
C42 C41 H41 . . 120.4 ?
C37 C42 C41 . . 121.03(18) ?
C37 C42 H42 . . 119.5 ?
C41 C42 H42 . . 119.5 ?
C38 O8 H8B . . 109.5 ?

loop_
_geom_bond_atom_site_label_1
_geom_bond_atom_site_label_2
_geom_bond_site_symmetry_2
_geom_bond_distance
_geom_bond_publ_flag
N1 C2 . 1.3573(18) ?
N1 N2 . 1.3895(17) ?
N1 C5 . 1.4385(19) ?
N2 C1 . 1.3046(19) ?
C1 N3 . 1.3713(19) ?
C1 H1 . 0.9300 ?
N3 C2 . 1.3303(18) ?
C2 N4 . 1.3498(19) ?
N4 C3 . 1.4580(19) ?
N4 H4 . 0.8600 ?
C3 C16 . 1.527(2) ?
C3 C4 . 1.539(2) ?
C3 H3 . 0.9800 ?
C4 C5 . 1.536(2) ?
C4 H4A . 0.9700 ?
C4 H4B . 0.9700 ?
C5 O1 . 1.4453(19) ?
C5 C13 . 1.524(2) ?
O1 C6 . 1.380(2) ?
C6 C7 . 1.372(3) ?
C6 C11 . 1.403(3) ?
C7 C8 . 1.401(3) ?
C7 H7 . 0.9300 ?
C8 C9 . 1.360(4) ?
C8 H8 . 0.9300 ?
C9 C10 . 1.361(4) ?
C9 H9 . 0.9300 ?
C10 C11 . 1.405(3) ?
C10 H10 . 0.9300 ?
C11 C12 . 1.440(3) ?
C12 C13 . 1.335(2) ?
C12 H12 . 0.9300 ?
C13 C14 . 1.481(3) ?
C14 O2 . 1.203(2) ?
C14 O3 . 1.360(2) ?
O3 C15 . 1.474(3) ?
C15 H15A . 0.9600 ?
C15 H15B . 0.9600 ?
C15 H15C . 0.9600 ?
C16 C21 . 1.390(2) ?
C16 C17 . 1.391(2) ?
C17 O4 . 1.375(2) ?
C17 C18 . 1.394(2) ?
C18 C19 . 1.378(2) ?
C18 H18 . 0.9300 ?
C19 C20 . 1.388(3) ?
C19 H19 . 0.9300 ?
C20 C21 . 1.392(2) ?
C20 H20 . 0.9300 ?
C21 H21 . 0.9300 ?
O4 H4C . 0.8200 ?
N5 C23 . 1.3479(19) ?
N5 N6 . 1.3931(18) ?
N5 C26 . 1.411(2) ?
N6 C22 . 1.308(2) ?
C22 N7 . 1.364(2) ?
C22 H22 . 0.9300 ?
N7 C23 . 1.326(2) ?
C23 N8 . 1.349(2) ?
N8 C24 . 1.4581(19) ?
N8 H8A . 0.8600 ?
C24 C37 . 1.519(2) ?
C24 C25 . 1.527(2) ?
C24 H24 . 0.9800 ?
C25 C26 . 1.530(2) ?
C25 H25A . 0.9700 ?
C25 H25B . 0.9700 ?
C26 O5 . 1.296(4) ?
C26 C34' . 1.503(4) ?
C26 O5' . 1.598(4) ?
C26 C34 . 1.663(6) ?
O5 C27 . 1.405(6) ?
C27 C28 . 1.369(6) ?
C27 C32 . 1.386(10) ?
C28 C29 . 1.390(11) ?
C28 H28 . 0.9300 ?
C29 C30 . 1.374(12) ?
C29 H29 . 0.9300 ?
C30 C31 . 1.341(5) ?
C30 H30 . 0.9300 ?
C31 C32 . 1.396(8) ?
C31 H31 . 0.9300 ?
C32 C33 . 1.448(10) ?
C33 C34 . 1.341(5) ?
C33 H33 . 0.9300 ?
C34 C35 . 1.463(13) ?
C35 O6 . 1.203(13) ?
C35 O7 . 1.398(13) ?
O7 C36 . 1.438(5) ?
C36 H36A . 0.9600 ?
C36 H36B . 0.9600 ?
C36 H36C . 0.9600 ?
O5' C27' . 1.378(4) ?
C27' C28' . 1.358(5) ?
C27' C32' . 1.379(7) ?
C28' C29' . 1.391(5) ?
C28' H28' . 0.9300 ?
C29' C30' . 1.368(6) ?
C29' H29' . 0.9300 ?
C30' C31' . 1.345(10) ?
C30' H30' . 0.9300 ?
C31' C32' . 1.406(10) ?
C31' H31' . 0.9300 ?
C32' C33' . 1.467(10) ?
C33' C34' . 1.354(8) ?
C33' H33' . 0.9300 ?
C34' C35' . 1.454(6) ?
C35' O6' . 1.202(5) ?
C35' O7' . 1.384(8) ?
O7' C36' . 1.448(8) ?
C36' H36D . 0.9600 ?
C36' H36E . 0.9600 ?
C36' H36F . 0.9600 ?
C37 C42 . 1.386(2) ?
C37 C38 . 1.399(2) ?
C38 O8 . 1.362(2) ?
C38 C39 . 1.395(2) ?
C39 C40 . 1.373(3) ?
C39 H39 . 0.9300 ?
C40 C41 . 1.371(3) ?
C40 H40 . 0.9300 ?
C41 C42 . 1.390(3) ?
C41 H41 . 0.9300 ?
C42 H42 . 0.9300 ?
O8 H8B . 0.8200 ?

loop_
_geom_hbond_atom_site_label_D
_geom_hbond_atom_site_label_H
_geom_hbond_atom_site_label_A
_geom_hbond_site_symmetry_A
_geom_hbond_distance_DH
_geom_hbond_distance_HA
_geom_hbond_distance_DA
_geom_hbond_angle_DHA
_geom_hbond_publ_flag
N4 H4 N7 . 0.86 2.21 3.0156(19) 156.3 y
O4 H4C N2 2_755 0.82 2.12 2.9152(17) 163.4 y
N8 H8A N3 . 0.86 2.10 2.9168(19) 159.1 y
O8 H8B N6 2_645 0.82 2.09 2.8898(19) 164.1 y

loop_
_geom_torsion_atom_site_label_1
_geom_torsion_atom_site_label_2
_geom_torsion_atom_site_label_3
_geom_torsion_atom_site_label_4
_geom_torsion_site_symmetry_1
_geom_torsion_site_symmetry_2
_geom_torsion_site_symmetry_3
_geom_torsion_site_symmetry_4
_geom_torsion
_geom_torsion_publ_flag
C2 N1 N2 C1 . . . . -0.15(15) ?
C5 N1 N2 C1 . . . . -169.24(13) ?
N1 N2 C1 N3 . . . . 0.28(17) ?
N2 C1 N3 C2 . . . . -0.29(18) ?
C1 N3 C2 N4 . . . . -179.00(15) ?
C1 N3 C2 N1 . . . . 0.17(16) ?
N2 N1 C2 N3 . . . . -0.01(16) ?
C5 N1 C2 N3 . . . . 168.67(13) ?
N2 N1 C2 N4 . . . . 179.22(13) ?
C5 N1 C2 N4 . . . . -12.1(2) ?
N3 C2 N4 C3 . . . . 165.60(15) ?
N1 C2 N4 C3 . . . . -13.5(2) ?
C2 N4 C3 C16 . . . . 169.72(13) ?
C2 N4 C3 C4 . . . . 47.70(17) ?
N4 C3 C4 C5 . . . . -60.47(16) ?
C16 C3 C4 C5 . . . . 176.68(13) ?
C2 N1 C5 O1 . . . . 114.85(15) ?
N2 N1 C5 O1 . . . . -77.99(16) ?
C2 N1 C5 C13 . . . . -126.03(16) ?
N2 N1 C5 C13 . . . . 41.12(18) ?
C2 N1 C5 C4 . . . . -1.9(2) ?
N2 N1 C5 C4 . . . . 165.28(13) ?
C3 C4 C5 N1 . . . . 37.65(17) ?
C3 C4 C5 O1 . . . . -75.30(15) ?
C3 C4 C5 C13 . . . . 160.98(13) ?
N1 C5 O1 C6 . . . . 160.34(14) ?
C13 C5 O1 C6 . . . . 40.94(19) ?
C4 C5 O1 C6 . . . . -83.81(17) ?
C5 O1 C6 C7 . . . . 151.29(18) ?
C5 O1 C6 C11 . . . . -31.8(2) ?
O1 C6 C7 C8 . . . . 177.3(2) ?
C11 C6 C7 C8 . . . . 0.4(3) ?
C6 C7 C8 C9 . . . . -0.7(4) ?
C7 C8 C9 C10 . . . . 0.7(5) ?
C8 C9 C10 C11 . . . . -0.5(4) ?
C7 C6 C11 C10 . . . . -0.1(3) ?
O1 C6 C11 C10 . . . . -176.96(18) ?
C7 C6 C11 C12 . . . . -178.9(2) ?
O1 C6 C11 C12 . . . . 4.2(3) ?
C9 C10 C11 C6 . . . . 0.1(3) ?
C9 C10 C11 C12 . . . . 178.9(2) ?
C6 C11 C12 C13 . . . . 10.9(3) ?
C10 C11 C12 C13 . . . . -167.8(2) ?
C11 C12 C13 C14 . . . . 173.58(17) ?
C11 C12 C13 C5 . . . . 1.4(3) ?
N1 C5 C13 C12 . . . . -141.31(16) ?
O1 C5 C13 C12 . . . . -26.3(2) ?
C4 C5 C13 C12 . . . . 96.84(18) ?
N1 C5 C13 C14 . . . . 45.98(19) ?
O1 C5 C13 C14 . . . . 160.96(14) ?
C4 C5 C13 C14 . . . . -75.87(18) ?
C12 C13 C14 O2 . . . . -161.1(2) ?
C5 C13 C14 O2 . . . . 11.4(3) ?
C12 C13 C14 O3 . . . . 21.6(3) ?
C5 C13 C14 O3 . . . . -165.94(16) ?
O2 C14 O3 C15 . . . . 6.1(3) ?
C13 C14 O3 C15 . . . . -176.5(2) ?
N4 C3 C16 C21 . . . . -24.5(2) ?
C4 C3 C16 C21 . . . . 95.55(18) ?
N4 C3 C16 C17 . . . . 157.78(14) ?
C4 C3 C16 C17 . . . . -82.13(17) ?
C21 C16 C17 O4 . . . . -179.75(15) ?
C3 C16 C17 O4 . . . . -2.0(2) ?
C21 C16 C17 C18 . . . . 0.0(2) ?
C3 C16 C17 C18 . . . . 177.78(15) ?
O4 C17 C18 C19 . . . . 178.58(17) ?
C16 C17 C18 C19 . . . . -1.2(3) ?
C17 C18 C19 C20 . . . . 1.5(3) ?
C18 C19 C20 C21 . . . . -0.7(3) ?
C17 C16 C21 C20 . . . . 0.8(3) ?
C3 C16 C21 C20 . . . . -176.86(16) ?
C19 C20 C21 C16 . . . . -0.5(3) ?
C23 N5 N6 C22 . . . . -0.57(19) ?
C26 N5 N6 C22 . . . . 175.70(17) ?
N5 N6 C22 N7 . . . . -0.3(2) ?
N6 C22 N7 C23 . . . . 1.1(2) ?
C22 N7 C23 N5 . . . . -1.4(2) ?
C22 N7 C23 N8 . . . . 178.95(19) ?
N6 N5 C23 N7 . . . . 1.3(2) ?
C26 N5 C23 N7 . . . . -174.92(17) ?
N6 N5 C23 N8 . . . . -179.02(16) ?
C26 N5 C23 N8 . . . . 4.7(3) ?
N7 C23 N8 C24 . . . . -163.94(18) ?
N5 C23 N8 C24 . . . . 16.5(2) ?
C23 N8 C24 C37 . . . . -170.38(15) ?
C23 N8 C24 C25 . . . . -47.6(2) ?
N8 C24 C25 C26 . . . . 59.30(19) ?
C37 C24 C25 C26 . . . . -177.38(14) ?
C23 N5 C26 O5 . . . . -122.6(2) ?
N6 N5 C26 O5 . . . . 61.7(3) ?
C23 N5 C26 C34' . . . . 149.5(2) ?
N6 N5 C26 C34' . . . . -26.1(3) ?
C23 N5 C26 C25 . . . . 8.9(3) ?
N6 N5 C26 C25 . . . . -166.78(15) ?
C23 N5 C26 O5' . . . . -100.3(2) ?
N6 N5 C26 O5' . . . . 84.0(2) ?
C23 N5 C26 C34 . . . . 118.9(2) ?
N6 N5 C26 C34 . . . . -56.8(3) ?
C24 C25 C26 O5 . . . . 89.4(2) ?
C24 C25 C26 N5 . . . . -40.6(2) ?
C24 C25 C26 C34' . . . . 177.0(2) ?
C24 C25 C26 O5' . . . . 63.80(19) ?
C24 C25 C26 C34 . . . . -150.4(2) ?
N5 C26 O5 C27 . . . . -156.1(4) ?
C34' C26 O5 C27 . . . . -38.2(4) ?
C25 C26 O5 C27 . . . . 75.1(4) ?
O5' C26 O5 C27 . . . . 145.8(8) ?
C34 C26 O5 C27 . . . . -41.5(5) ?
C26 O5 C27 C28 . . . . -149.3(4) ?
C26 O5 C27 C32 . . . . 32.6(8) ?
C32 C27 C28 C29 . . . . 1.2(14) ?
O5 C27 C28 C29 . . . . -176.8(12) ?
C27 C28 C29 C30 . . . . 1(2) ?
C28 C29 C30 C31 . . . . -1(2) ?
C29 C30 C31 C32 . . . . -0.9(13) ?
C28 C27 C32 C31 . . . . -2.7(12) ?
O5 C27 C32 C31 . . . . 175.3(6) ?
C28 C27 C32 C33 . . . . -180.0(6) ?
O5 C27 C32 C33 . . . . -2.0(11) ?
C30 C31 C32 C27 . . . . 2.5(11) ?
C30 C31 C32 C33 . . . . 179.6(6) ?
C27 C32 C33 C34 . . . . -11.3(11) ?
C31 C32 C33 C34 . . . . 171.6(7) ?
C32 C33 C34 C35 . . . . -178(2) ?
C32 C33 C34 C26 . . . . -0.6(7) ?
O5 C26 C34 C33 . . . . 26.3(5) ?
N5 C26 C34 C33 . . . . 147.0(3) ?
C34' C26 C34 C33 . . . . 20.4(3) ?
C25 C26 C34 C33 . . . . -97.9(4) ?
O5' C26 C34 C33 . . . . 31.0(5) ?
O5 C26 C34 C35 . . . . -156(2) ?
N5 C26 C34 C35 . . . . -36(2) ?
C34' C26 C34 C35 . . . . -162(2) ?
C25 C26 C34 C35 . . . . 79(2) ?
O5' C26 C34 C35 . . . . -152(2) ?
C33 C34 C35 O6 . . . . 155(3) ?
C26 C34 C35 O6 . . . . -22(5) ?
C33 C34 C35 O7 . . . . -8(4) ?
C26 C34 C35 O7 . . . . 174.6(17) ?
O6 C35 O7 C36 . . . . 4(4) ?
C34 C35 O7 C36 . . . . 169.2(17) ?
O5 C26 O5' C27' . . . . -36.4(5) ?
N5 C26 O5' C27' . . . . -164.3(3) ?
C34' C26 O5' C27' . . . . -40.4(3) ?
C25 C26 O5' C27' . . . . 82.0(3) ?
C34 C26 O5' C27' . . . . -46.3(5) ?
C26 O5' C27' C28' . . . . -152.5(3) ?
C26 O5' C27' C32' . . . . 32.1(5) ?
O5' C27' C28' C29' . . . . -178.2(4) ?
C32' C27' C28' C29' . . . . -2.7(6) ?
C27' C28' C29' C30' . . . . 0.6(6) ?
C28' C29' C30' C31' . . . . 2.1(13) ?
C29' C30' C31' C32' . . . . -3(2) ?
C28' C27' C32' C31' . . . . 2.1(12) ?
O5' C27' C32' C31' . . . . 177.5(11) ?
C28' C27' C32' C33' . . . . 179.0(5) ?
O5' C27' C32' C33' . . . . -5.6(7) ?
C30' C31' C32' C27' . . . . 1(2) ?
C30' C31' C32' C33' . . . . -176.1(12) ?
C27' C32' C33' C34' . . . . -7.0(9) ?
C31' C32' C33' C34' . . . . 169.7(12) ?
C32' C33' C34' C35' . . . . -175.5(5) ?
C32' C33' C34' C26 . . . . -8.1(9) ?
O5 C26 C34' C33' . . . . 26.7(5) ?
N5 C26 C34' C33' . . . . 135.8(5) ?
C25 C26 C34' C33' . . . . -85.8(5) ?
O5' C26 C34' C33' . . . . 28.5(5) ?
C34 C26 C34' C33' . . . . -159.0(7) ?
O5 C26 C34' C35' . . . . -165.5(3) ?
N5 C26 C34' C35' . . . . -56.5(4) ?
C25 C26 C34' C35' . . . . 82.0(3) ?
O5' C26 C34' C35' . . . . -163.7(3) ?
C34 C26 C34' C35' . . . . 8.7(4) ?
C33' C34' C35' O6' . . . . -16.3(7) ?
C26 C34' C35' O6' . . . . 175.0(4) ?
C33' C34' C35' O7' . . . . 161.1(11) ?
C26 C34' C35' O7' . . . . -7.6(11) ?
O6' C35' O7' C36' . . . . 1(2) ?
C34' C35' O7' C36' . . . . -176.6(11) ?
N8 C24 C37 C42 . . . . 23.0(2) ?
C25 C24 C37 C42 . . . . -97.74(18) ?
N8 C24 C37 C38 . . . . -157.29(14) ?
C25 C24 C37 C38 . . . . 82.00(18) ?
C42 C37 C38 O8 . . . . 177.87(15) ?
C24 C37 C38 O8 . . . . -1.9(2) ?
C42 C37 C38 C39 . . . . -1.6(2) ?
C24 C37 C38 C39 . . . . 178.66(14) ?
O8 C38 C39 C40 . . . . -178.60(16) ?
C37 C38 C39 C40 . . . . 0.8(3) ?
C38 C39 C40 C41 . . . . -0.6(3) ?
C39 C40 C41 C42 . . . . 1.1(3) ?
C38 C37 C42 C41 . . . . 2.1(3) ?
C24 C37 C42 C41 . . . . -178.11(16) ?
C40 C41 C42 C37 . . . . -1.9(3) ?
